data_4316055
loop_
_publ_author_name
'Tanaya Kundu'
'Biprajit Sarkar'
'Tapan Kumar Mondal'
'Jan Fiedler'
'Shaikh M. Mobin'
'Wolfgang Kaim'
'Goutam Kumar Lahiri'

_publ_section_title
;
 Carboxylate Tolerance of the Redox-Active Platform [Ru(\m-tppz)Ru]n,
 where tppz = 2,3,5,6-Tetrakis(2-pyridyl)pyrazine, in the
 Electron-Transfer Series [(L)ClRu(\m-tppz)RuCl(L)]n,n= 2+, +, 0, -, 2-,
 with 2-Picolinato, Quinaldato, and 8-Quinolinecarboxylato Ligands (L-)
;
_journal_name_full 'Inorganic Chemistry'
_journal_page_first 6565
_journal_page_last 6574
_journal_paper_doi 10.1021/ic100500p
_journal_volume 49
_journal_year 2010
_chemical_formula_sum 'C50 H28 Cl2 N8 O4 Ru2'
_chemical_formula_weight 1077.84
_chemical_name_systematic
;
 ?
;
_space_group_IT_number 15
_symmetry_cell_setting monoclinic
_symmetry_space_group_name_Hall '-C 2yc'
_symmetry_space_group_name_H-M 'C 1 2/c 1'
_atom_sites_solution_hydrogens geom
_atom_sites_solution_primary direct
_atom_sites_solution_secondary difmap
_audit_creation_method SHELXL-97
_cell_angle_alpha 90.00
_cell_angle_beta 115.491(5)
_cell_angle_gamma 90.00
_cell_formula_units_Z 4
_cell_length_a 23.9051(8)
_cell_length_b 14.1541(5)
_cell_length_c 13.3293(6)
_cell_measurement_reflns_used 4078
_cell_measurement_temperature 150(2)
_cell_measurement_theta_max 32.6668
_cell_measurement_theta_min 3.3335
_cell_volume 4071.0(3)
_computing_cell_refinement 'CrysAlis RED, Oxford Diffraction Ltd.,'
_computing_data_collection 'CrysAlis CCD, Oxford Diffraction Ltd.,'
_computing_data_reduction 'CrysAlis RED, Oxford Diffraction Ltd.,'
_computing_molecular_graphics Ortep3
_computing_publication_material Shelx97
_computing_structure_refinement 'SHELXL-97 (Sheldrick, 1997)'
_computing_structure_solution 'SHELXS-97 (Sheldrick, 1997)'
_diffrn_ambient_temperature 150(2)
_diffrn_detector_area_resol_mean 15.9948
_diffrn_measured_fraction_theta_full 0.998
_diffrn_measured_fraction_theta_max 0.998
_diffrn_measurement_device_type 'OXFORD DIFFRACTION XCALIBUR-S'
_diffrn_measurement_method \w/q-scan
_diffrn_radiation_monochromator graphite
_diffrn_radiation_source 'Enhance (Mo) X-ray Source'
_diffrn_radiation_type MoK\a
_diffrn_radiation_wavelength 0.71073
_diffrn_reflns_av_R_equivalents 0.0829
_diffrn_reflns_av_sigmaI/netI 0.1004
_diffrn_reflns_limit_h_max 28
_diffrn_reflns_limit_h_min -28
_diffrn_reflns_limit_k_max 16
_diffrn_reflns_limit_k_min -16
_diffrn_reflns_limit_l_max 15
_diffrn_reflns_limit_l_min -15
_diffrn_reflns_number 15258
_diffrn_reflns_theta_full 25.00
_diffrn_reflns_theta_max 25.00
_diffrn_reflns_theta_min 3.34
_exptl_absorpt_coefficient_mu 0.935
_exptl_absorpt_correction_T_max 0.8207
_exptl_absorpt_correction_T_min 0.7798
_exptl_absorpt_correction_type multi-scan
_exptl_absorpt_process_details
;
CrysAlis RED, Oxford Diffraction Ltd.,
Version 1.171.31.7 (release 18-10-2006 CrysAlis171 .NET)
(compiled Oct 18 2006,16:28:17)
Empirical absorption correction using spherical harmonics,
 implemented in SCALE3 ABSPACK scaling algorithm.
;
_exptl_crystal_colour black
_exptl_crystal_density_diffrn 1.759
_exptl_crystal_density_method 'not measured'
_exptl_crystal_description block
_exptl_crystal_F_000 2152
_exptl_crystal_size_max 0.28
_exptl_crystal_size_mid 0.24
_exptl_crystal_size_min 0.22
_refine_diff_density_max 0.792
_refine_diff_density_min -0.745
_refine_diff_density_rms 0.100
_refine_ls_extinction_method none
_refine_ls_goodness_of_fit_ref 0.951
_refine_ls_hydrogen_treatment riding
_refine_ls_matrix_type full
_refine_ls_number_parameters 298
_refine_ls_number_reflns 3570
_refine_ls_number_restraints 0
_refine_ls_restrained_S_all 0.951
_refine_ls_R_factor_all 0.0929
_refine_ls_R_factor_gt 0.0481
_refine_ls_shift/su_max 0.000
_refine_ls_shift/su_mean 0.000
_refine_ls_structure_factor_coef Fsqd
_refine_ls_weighting_details 'calc w=1/[\s^2^(Fo^2^)+(0.0289P)^2^+0.0000P] where P=(Fo^2^+2Fc^2^)/3'
_refine_ls_weighting_scheme calc
_refine_ls_wR_factor_gt 0.0709
_refine_ls_wR_factor_ref 0.0794
_reflns_number_gt 2490
_reflns_number_total 3570
_reflns_threshold_expression >2sigma(I)
_cod_data_source_file ic100500p_si_002.cif
_cod_data_source_block 3
_cod_depositor_comments
;
The following automatic conversions were performed:

'_symmetry_cell_setting' value 'Monoclinic' changed to 'monoclinic'
according to the built-in table from CIF Core dictionary named
'cif_core.dic' version 2.4.1 from 2010-06-29.

Automatic conversion script
Id: cif_fix_values 1646 2011-03-28 12:23:43Z adriana 
;
_cod_original_sg_symbol_H-M 'C 2/c'
_cod_database_code 4316055

loop_
_symmetry_equiv_pos_as_xyz
'x, y, z'
'-x, y, -z+1/2'
'x+1/2, y+1/2, z'
'-x+1/2, y+1/2, -z+1/2'
'-x, -y, -z'
'x, -y, z-1/2'
'-x+1/2, -y+1/2, -z'
'x+1/2, -y+1/2, z-1/2'

loop_
_atom_site_label
_atom_site_type_symbol
_atom_site_fract_x
_atom_site_fract_y
_atom_site_fract_z
_atom_site_U_iso_or_equiv
_atom_site_adp_type
_atom_site_occupancy
_atom_site_symmetry_multiplicity
_atom_site_calc_flag
_atom_site_refinement_flags
_atom_site_disorder_assembly
_atom_site_disorder_group
Ru1 Ru 0.365973(17) 0.15090(3) 0.76022(4) 0.01508(12) Uani 1 1 d . . .
Cl1 Cl 0.33041(5) 0.09237(11) 0.57621(11) 0.0239(3) Uani 1 1 d . . .
N1 N 0.36544(16) 0.2858(3) 0.7047(3) 0.0162(10) Uani 1 1 d . . .
N2 N 0.44732(17) 0.1582(4) 0.7621(3) 0.0183(10) Uani 1 1 d . . .
N3 N 0.39887(16) 0.0191(3) 0.8220(3) 0.0150(10) Uani 1 1 d . . .
N4 N 0.27695(17) 0.1402(3) 0.7554(3) 0.0163(10) Uani 1 1 d . . .
O1 O 0.39341(15) 0.2052(3) 0.9177(3) 0.0251(9) Uani 1 1 d . . .
O2 O 0.38994(17) 0.3370(4) 1.0010(4) 0.0585(15) Uani 1 1 d . . .
C1 C 0.3172(2) 0.3457(5) 0.6578(4) 0.0208(12) Uani 1 1 d . . .
H1 H 0.2779 0.3260 0.6519 0.025 Uiso 1 1 calc R . .
C2 C 0.3216(2) 0.4337(4) 0.6178(4) 0.0212(13) Uani 1 1 d . . .
H2 H 0.2865 0.4740 0.5882 0.025 Uiso 1 1 calc R . .
C3 C 0.3779(2) 0.4630(4) 0.6213(4) 0.0220(14) Uani 1 1 d . . .
H3 H 0.3822 0.5237 0.5949 0.026 Uiso 1 1 calc R . .
C4 C 0.4271(2) 0.4015(4) 0.6641(4) 0.0198(13) Uani 1 1 d . . .
H4 H 0.4654 0.4186 0.6634 0.024 Uiso 1 1 calc R . .
C5 C 0.4220(2) 0.3156(4) 0.7078(4) 0.0144(12) Uani 1 1 d . . .
C6 C 0.4695(2) 0.2415(4) 0.7449(4) 0.0159(13) Uani 1 1 d . . .
C7 C 0.4761(2) 0.0734(4) 0.7674(4) 0.0184(13) Uani 1 1 d . . .
C8 C 0.4536(2) -0.0024(4) 0.8138(4) 0.0193(13) Uani 1 1 d . . .
C9 C 0.4877(2) -0.0820(4) 0.8631(4) 0.0205(13) Uani 1 1 d . . .
H9 H 0.5253 -0.0946 0.8576 0.025 Uiso 1 1 calc R . .
C10 C 0.4671(2) -0.1433(5) 0.9201(4) 0.0255(13) Uani 1 1 d . . .
H10 H 0.4902 -0.1984 0.9538 0.031 Uiso 1 1 calc R . .
C11 C 0.4125(2) -0.1238(4) 0.9278(4) 0.0238(14) Uani 1 1 d . . .
H11 H 0.3971 -0.1657 0.9658 0.029 Uiso 1 1 calc R . .
C12 C 0.3804(2) -0.0416(4) 0.8789(4) 0.0222(14) Uani 1 1 d . . .
H12 H 0.3434 -0.0277 0.8862 0.027 Uiso 1 1 calc R . .
C13 C 0.3641(2) 0.2718(4) 0.9362(5) 0.0248(14) Uani 1 1 d . . .
C14 C 0.2926(2) 0.2737(4) 0.8807(4) 0.0196(13) Uani 1 1 d . . .
C15 C 0.2657(2) 0.3406(5) 0.9212(4) 0.0271(14) Uani 1 1 d . . .
H15 H 0.2915 0.3870 0.9712 0.032 Uiso 1 1 calc R . .
C16 C 0.2020(3) 0.3430(5) 0.8920(5) 0.0324(15) Uani 1 1 d . . .
H16 H 0.1850 0.3917 0.9192 0.039 Uiso 1 1 calc R . .
C17 C 0.1651(3) 0.2751(5) 0.8245(5) 0.0308(16) Uani 1 1 d . . .
H17 H 0.1221 0.2755 0.8065 0.037 Uiso 1 1 calc R . .
C18 C 0.1892(2) 0.2036(4) 0.7802(4) 0.0219(14) Uani 1 1 d . . .
C19 C 0.1517(2) 0.1335(4) 0.7106(4) 0.0277(16) Uani 1 1 d . . .
H19 H 0.1087 0.1325 0.6924 0.033 Uiso 1 1 calc R . .
C20 C 0.1761(2) 0.0671(5) 0.6688(4) 0.0301(16) Uani 1 1 d . . .
H20 H 0.1514 0.0169 0.6246 0.036 Uiso 1 1 calc R . .
C21 C 0.2390(2) 0.0741(4) 0.6923(4) 0.0230(14) Uani 1 1 d . . .
H21 H 0.2556 0.0282 0.6606 0.028 Uiso 1 1 calc R . .
C22 C 0.2541(2) 0.2046(4) 0.8058(4) 0.0166(12) Uani 1 1 d . . .
C333 C 0.5122(4) 0.5675(7) 1.0128(10) 0.108(4) Uani 1 1 d . . .
C222 C 0.4968(3) 0.6006(7) 0.8957(9) 0.080(3) Uani 1 1 d . . .
C111 C 0.4950(4) 0.6367(9) 0.7990(8) 0.106(4) Uani 1 1 d . . .

loop_
_atom_site_aniso_label
_atom_site_aniso_U_11
_atom_site_aniso_U_22
_atom_site_aniso_U_33
_atom_site_aniso_U_23
_atom_site_aniso_U_13
_atom_site_aniso_U_12
Ru1 0.01062(18) 0.0151(2) 0.0211(2) -0.0001(3) 0.00833(15) -0.0001(2)
Cl1 0.0216(7) 0.0299(9) 0.0238(7) -0.0051(7) 0.0132(6) -0.0048(6)
N1 0.011(2) 0.021(3) 0.020(2) 0.000(2) 0.0092(19) 0.002(2)
N2 0.015(2) 0.017(3) 0.021(2) 0.005(3) 0.0052(18) 0.004(2)
N3 0.013(2) 0.016(3) 0.018(2) 0.000(2) 0.0088(19) -0.0017(19)
N4 0.017(2) 0.016(3) 0.019(2) 0.002(2) 0.0111(19) -0.001(2)
O1 0.0224(19) 0.023(3) 0.027(2) -0.009(2) 0.0075(17) 0.0018(18)
O2 0.035(2) 0.066(4) 0.082(3) -0.054(3) 0.032(2) -0.024(3)
C1 0.012(2) 0.030(4) 0.020(3) -0.004(3) 0.007(2) 0.000(3)
C2 0.016(3) 0.018(4) 0.028(3) 0.003(3) 0.009(2) 0.009(2)
C3 0.022(3) 0.021(4) 0.022(3) 0.004(3) 0.008(2) -0.003(3)
C4 0.013(3) 0.024(4) 0.024(3) 0.005(3) 0.010(2) -0.002(2)
C5 0.010(2) 0.015(3) 0.018(3) -0.003(2) 0.007(2) -0.001(2)
C6 0.013(2) 0.016(3) 0.019(3) -0.003(3) 0.008(2) -0.002(2)
C7 0.009(3) 0.019(4) 0.024(3) -0.006(3) 0.004(2) -0.001(2)
C8 0.014(2) 0.018(3) 0.027(3) -0.010(3) 0.010(2) -0.006(2)
C9 0.016(3) 0.021(4) 0.023(3) -0.001(3) 0.008(2) 0.003(2)
C10 0.024(3) 0.021(3) 0.030(3) 0.001(3) 0.011(2) 0.006(3)
C11 0.028(3) 0.020(4) 0.025(3) 0.005(3) 0.013(3) -0.002(3)
C12 0.024(3) 0.025(4) 0.022(3) -0.008(3) 0.015(3) -0.004(3)
C13 0.032(3) 0.024(4) 0.024(3) -0.009(3) 0.017(3) -0.012(3)
C14 0.023(3) 0.019(3) 0.020(3) 0.000(3) 0.013(2) -0.002(2)
C15 0.036(3) 0.023(4) 0.025(3) -0.001(3) 0.016(2) -0.002(3)
C16 0.042(3) 0.030(4) 0.034(3) 0.013(4) 0.025(3) 0.023(4)
C17 0.025(3) 0.040(5) 0.029(4) 0.008(3) 0.014(3) 0.011(3)
C18 0.021(3) 0.029(4) 0.020(3) 0.006(3) 0.012(2) 0.007(3)
C19 0.013(3) 0.040(5) 0.029(3) 0.003(3) 0.008(2) 0.002(3)
C20 0.020(3) 0.050(5) 0.021(3) -0.013(3) 0.010(3) -0.018(3)
C21 0.023(3) 0.029(4) 0.020(3) -0.004(3) 0.013(2) 0.001(3)
C22 0.022(3) 0.018(3) 0.013(3) 0.003(3) 0.010(2) 0.002(3)
C333 0.107(8) 0.107(10) 0.127(9) 0.014(9) 0.066(7) -0.009(7)
C222 0.044(5) 0.098(8) 0.094(7) 0.012(7) 0.025(5) 0.001(5)
C111 0.055(5) 0.159(11) 0.105(9) -0.015(9) 0.037(6) 0.001(7)

loop_
_atom_type_symbol
_atom_type_description
_atom_type_scat_dispersion_real
_atom_type_scat_dispersion_imag
_atom_type_scat_source
C C 0.0033 0.0016 'International Tables Vol C Tables 4.2.6.8 and 6.1.1.4'
H H 0.0000 0.0000 'International Tables Vol C Tables 4.2.6.8 and 6.1.1.4'
N N 0.0061 0.0033 'International Tables Vol C Tables 4.2.6.8 and 6.1.1.4'
O O 0.0106 0.0060 'International Tables Vol C Tables 4.2.6.8 and 6.1.1.4'
Cl Cl 0.1484 0.1585 'International Tables Vol C Tables 4.2.6.8 and 6.1.1.4'
Ru Ru -1.2594 0.8363 'International Tables Vol C Tables 4.2.6.8 and 6.1.1.4'

loop_
_geom_angle_atom_site_label_1
_geom_angle_atom_site_label_2
_geom_angle_atom_site_label_3
_geom_angle
_geom_angle_site_symmetry_1
_geom_angle_site_symmetry_3
_geom_angle_publ_flag
N2 Ru1 N1 78.72(18) . . ?
N2 Ru1 N3 80.48(18) . . ?
N1 Ru1 N3 159.12(14) . . ?
N2 Ru1 O1 95.13(16) . . ?
N1 Ru1 O1 88.28(16) . . ?
N3 Ru1 O1 91.80(15) . . ?
N2 Ru1 N4 178.60(19) . . ?
N1 Ru1 N4 101.98(16) . . ?
N3 Ru1 N4 98.86(16) . . ?
O1 Ru1 N4 86.12(15) . . ?
N2 Ru1 Cl1 86.73(13) . . ?
N1 Ru1 Cl1 90.46(12) . . ?
N3 Ru1 Cl1 90.14(12) . . ?
O1 Ru1 Cl1 177.51(11) . . ?
N4 Ru1 Cl1 92.04(12) . . ?
C1 N1 C5 116.5(5) . . ?
C1 N1 Ru1 128.7(3) . . ?
C5 N1 Ru1 114.5(3) . . ?
C6 N2 C7 123.2(4) . . ?
C6 N2 Ru1 120.6(4) . . ?
C7 N2 Ru1 115.7(4) . . ?
C12 N3 C8 117.0(5) . . ?
C12 N3 Ru1 130.3(3) . . ?
C8 N3 Ru1 112.2(3) . . ?
C21 N4 C22 118.1(4) . . ?
C21 N4 Ru1 118.5(4) . . ?
C22 N4 Ru1 123.0(4) . . ?
C13 O1 Ru1 121.2(3) . . ?
N1 C1 C2 123.8(4) . . ?
N1 C1 H1 118.1 . . ?
C2 C1 H1 118.1 . . ?
C1 C2 C3 119.4(5) . . ?
C1 C2 H2 120.3 . . ?
C3 C2 H2 120.3 . . ?
C4 C3 C2 117.9(5) . . ?
C4 C3 H3 121.0 . . ?
C2 C3 H3 121.0 . . ?
C3 C4 C5 121.2(5) . . ?
C3 C4 H4 119.4 . . ?
C5 C4 H4 119.4 . . ?
C4 C5 N1 121.0(4) . . ?
C4 C5 C6 125.2(4) . . ?
N1 C5 C6 113.1(5) . . ?
N2 C6 C6 116.7(3) . 2_656 ?
N2 C6 C5 112.2(4) . . ?
C6 C6 C5 130.8(3) 2_656 . ?
N2 C7 C7 116.4(3) . 2_656 ?
N2 C7 C8 113.5(4) . . ?
C7 C7 C8 130.0(3) 2_656 . ?
C9 C8 N3 121.6(5) . . ?
C9 C8 C7 123.7(4) . . ?
N3 C8 C7 113.9(5) . . ?
C10 C9 C8 120.0(5) . . ?
C10 C9 H9 120.0 . . ?
C8 C9 H9 120.0 . . ?
C9 C10 C11 119.3(6) . . ?
C9 C10 H10 120.3 . . ?
C11 C10 H10 120.3 . . ?
C10 C11 C12 118.7(5) . . ?
C10 C11 H11 120.7 . . ?
C12 C11 H11 120.7 . . ?
N3 C12 C11 123.5(5) . . ?
N3 C12 H12 118.3 . . ?
C11 C12 H12 118.3 . . ?
O2 C13 O1 123.0(5) . . ?
O2 C13 C14 116.1(5) . . ?
O1 C13 C14 120.9(5) . . ?
C15 C14 C22 118.7(5) . . ?
C15 C14 C13 115.5(5) . . ?
C22 C14 C13 125.1(5) . . ?
C14 C15 C16 122.8(6) . . ?
C14 C15 H15 118.6 . . ?
C16 C15 H15 118.6 . . ?
C17 C16 C15 119.3(6) . . ?
C17 C16 H16 120.4 . . ?
C15 C16 H16 120.4 . . ?
C16 C17 C18 121.3(5) . . ?
C16 C17 H17 119.4 . . ?
C18 C17 H17 119.4 . . ?
C19 C18 C17 121.8(5) . . ?
C19 C18 C22 119.1(5) . . ?
C17 C18 C22 119.1(5) . . ?
C20 C19 C18 120.3(5) . . ?
C20 C19 H19 119.9 . . ?
C18 C19 H19 119.9 . . ?
C19 C20 C21 118.2(5) . . ?
C19 C20 H20 120.9 . . ?
C21 C20 H20 120.9 . . ?
N4 C21 C20 124.7(5) . . ?
N4 C21 H21 117.7 . . ?
C20 C21 H21 117.7 . . ?
N4 C22 C14 121.7(4) . . ?
N4 C22 C18 119.5(5) . . ?
C14 C22 C18 118.8(5) . . ?
C222 C333 C333 101.4(10) . 5_667 ?
C111 C222 C333 168.5(8) . . ?
C222 C111 C111 155.8(8) . 2_656 ?

loop_
_geom_bond_atom_site_label_1
_geom_bond_atom_site_label_2
_geom_bond_distance
_geom_bond_site_symmetry_2
_geom_bond_publ_flag
Ru1 N2 1.937(4) . ?
Ru1 N1 2.046(4) . ?
Ru1 N3 2.054(4) . ?
Ru1 O1 2.060(4) . ?
Ru1 N4 2.107(4) . ?
Ru1 Cl1 2.3728(14) . ?
N1 C1 1.348(6) . ?
N1 C5 1.399(5) . ?
N2 C6 1.351(7) . ?
N2 C7 1.371(7) . ?
N3 C12 1.340(6) . ?
N3 C8 1.393(6) . ?
N4 C21 1.321(6) . ?
N4 C22 1.378(6) . ?
O1 C13 1.260(6) . ?
O2 C13 1.233(6) . ?
C1 C2 1.376(7) . ?
C1 H1 0.9500 . ?
C2 C3 1.389(6) . ?
C2 H2 0.9500 . ?
C3 C4 1.375(7) . ?
C3 H3 0.9500 . ?
C4 C5 1.377(7) . ?
C4 H4 0.9500 . ?
C5 C6 1.467(7) . ?
C6 C6 1.406(8) 2_656 ?
C7 C7 1.404(9) 2_656 ?
C7 C8 1.453(7) . ?
C8 C9 1.380(7) . ?
C9 C10 1.376(7) . ?
C9 H9 0.9500 . ?
C10 C11 1.381(7) . ?
C10 H10 0.9500 . ?
C11 C12 1.392(7) . ?
C11 H11 0.9500 . ?
C12 H12 0.9500 . ?
C13 C14 1.544(7) . ?
C14 C15 1.377(7) . ?
C14 C22 1.418(7) . ?
C15 C16 1.401(7) . ?
C15 H15 0.9500 . ?
C16 C17 1.351(8) . ?
C16 H16 0.9500 . ?
C17 C18 1.414(8) . ?
C17 H17 0.9500 . ?
C18 C19 1.390(8) . ?
C18 C22 1.436(6) . ?
C19 C20 1.347(8) . ?
C19 H19 0.9500 . ?
C20 C21 1.401(6) . ?
C20 H20 0.9500 . ?
C21 H21 0.9500 . ?
C333 C222 1.514(13) . ?
C333 C333 1.99(2) 5_667 ?
C222 C111 1.370(12) . ?
C111 C111 1.426(19) 2_656 ?

loop_
_geom_torsion_atom_site_label_1
_geom_torsion_atom_site_label_2
_geom_torsion_atom_site_label_3
_geom_torsion_atom_site_label_4
_geom_torsion
_geom_torsion_site_symmetry_1
_geom_torsion_site_symmetry_2
_geom_torsion_site_symmetry_3
_geom_torsion_site_symmetry_4
_geom_torsion_publ_flag
N2 Ru1 N1 C1 167.8(4) . . . . ?
N3 Ru1 N1 C1 172.8(4) . . . . ?
O1 Ru1 N1 C1 -96.7(4) . . . . ?
N4 Ru1 N1 C1 -11.0(4) . . . . ?
Cl1 Ru1 N1 C1 81.2(4) . . . . ?
N2 Ru1 N1 C5 -6.2(3) . . . . ?
N3 Ru1 N1 C5 -1.2(7) . . . . ?
O1 Ru1 N1 C5 89.4(3) . . . . ?
N4 Ru1 N1 C5 175.0(3) . . . . ?
Cl1 Ru1 N1 C5 -92.8(3) . . . . ?
N1 Ru1 N2 C6 9.0(4) . . . . ?
N3 Ru1 N2 C6 -169.2(4) . . . . ?
O1 Ru1 N2 C6 -78.2(4) . . . . ?
N4 Ru1 N2 C6 129(8) . . . . ?
Cl1 Ru1 N2 C6 100.1(4) . . . . ?
N1 Ru1 N2 C7 -163.1(4) . . . . ?
N3 Ru1 N2 C7 18.8(4) . . . . ?
O1 Ru1 N2 C7 109.7(4) . . . . ?
N4 Ru1 N2 C7 -43(8) . . . . ?
Cl1 Ru1 N2 C7 -71.9(4) . . . . ?
N2 Ru1 N3 C12 160.1(5) . . . . ?
N1 Ru1 N3 C12 155.1(4) . . . . ?
O1 Ru1 N3 C12 65.2(4) . . . . ?
N4 Ru1 N3 C12 -21.1(5) . . . . ?
Cl1 Ru1 N3 C12 -113.2(4) . . . . ?
N2 Ru1 N3 C8 -10.9(3) . . . . ?
N1 Ru1 N3 C8 -15.9(6) . . . . ?
O1 Ru1 N3 C8 -105.8(3) . . . . ?
N4 Ru1 N3 C8 167.9(3) . . . . ?
Cl1 Ru1 N3 C8 75.8(3) . . . . ?
N2 Ru1 N4 C21 1(8) . . . . ?
N1 Ru1 N4 C21 120.4(4) . . . . ?
N3 Ru1 N4 C21 -61.0(4) . . . . ?
O1 Ru1 N4 C21 -152.2(4) . . . . ?
Cl1 Ru1 N4 C21 29.5(4) . . . . ?
N2 Ru1 N4 C22 -172(8) . . . . ?
N1 Ru1 N4 C22 -52.7(4) . . . . ?
N3 Ru1 N4 C22 125.9(4) . . . . ?
O1 Ru1 N4 C22 34.7(4) . . . . ?
Cl1 Ru1 N4 C22 -143.6(4) . . . . ?
N2 Ru1 O1 C13 130.3(4) . . . . ?
N1 Ru1 O1 C13 51.8(4) . . . . ?
N3 Ru1 O1 C13 -149.1(4) . . . . ?
N4 Ru1 O1 C13 -50.3(4) . . . . ?
Cl1 Ru1 O1 C13 -8(3) . . . . ?
C5 N1 C1 C2 -2.5(7) . . . . ?
Ru1 N1 C1 C2 -176.4(4) . . . . ?
N1 C1 C2 C3 2.5(8) . . . . ?
C1 C2 C3 C4 0.6(8) . . . . ?
C2 C3 C4 C5 -3.5(8) . . . . ?
C3 C4 C5 N1 3.5(8) . . . . ?
C3 C4 C5 C6 173.5(5) . . . . ?
C1 N1 C5 C4 -0.5(7) . . . . ?
Ru1 N1 C5 C4 174.3(4) . . . . ?
C1 N1 C5 C6 -171.6(4) . . . . ?
Ru1 N1 C5 C6 3.1(5) . . . . ?
C7 N2 C6 C6 -12.7(9) . . . 2_656 ?
Ru1 N2 C6 C6 175.9(5) . . . 2_656 ?
C7 N2 C6 C5 161.8(5) . . . . ?
Ru1 N2 C6 C5 -9.7(6) . . . . ?
C4 C5 C6 N2 -167.1(5) . . . . ?
N1 C5 C6 N2 3.6(6) . . . . ?
C4 C5 C6 C6 6.4(10) . . . 2_656 ?
N1 C5 C6 C6 177.1(6) . . . 2_656 ?
C6 N2 C7 C7 -12.2(8) . . . 2_656 ?
Ru1 N2 C7 C7 159.7(5) . . . 2_656 ?
C6 N2 C7 C8 165.2(5) . . . . ?
Ru1 N2 C7 C8 -23.0(6) . . . . ?
C12 N3 C8 C9 -0.7(7) . . . . ?
Ru1 N3 C8 C9 171.6(4) . . . . ?
C12 N3 C8 C7 -170.4(4) . . . . ?
Ru1 N3 C8 C7 1.9(5) . . . . ?
N2 C7 C8 C9 -156.5(5) . . . . ?
C7 C7 C8 C9 20.4(10) 2_656 . . . ?
N2 C7 C8 N3 13.0(6) . . . . ?
C7 C7 C8 N3 -170.1(6) 2_656 . . . ?
N3 C8 C9 C10 1.2(8) . . . . ?
C7 C8 C9 C10 169.9(5) . . . . ?
C8 C9 C10 C11 -0.4(8) . . . . ?
C9 C10 C11 C12 -1.0(8) . . . . ?
C8 N3 C12 C11 -0.8(7) . . . . ?
Ru1 N3 C12 C11 -171.4(4) . . . . ?
C10 C11 C12 N3 1.7(8) . . . . ?
Ru1 O1 C13 O2 -140.7(5) . . . . ?
Ru1 O1 C13 C14 41.5(7) . . . . ?
O2 C13 C14 C15 -8.5(8) . . . . ?
O1 C13 C14 C15 169.4(5) . . . . ?
O2 C13 C14 C22 -178.5(5) . . . . ?
O1 C13 C14 C22 -0.6(8) . . . . ?
C22 C14 C15 C16 0.3(8) . . . . ?
C13 C14 C15 C16 -170.4(5) . . . . ?
C14 C15 C16 C17 2.6(9) . . . . ?
C15 C16 C17 C18 -2.0(9) . . . . ?
C16 C17 C18 C19 -179.9(5) . . . . ?
C16 C17 C18 C22 -1.3(8) . . . . ?
C17 C18 C19 C20 179.2(5) . . . . ?
C22 C18 C19 C20 0.6(8) . . . . ?
C18 C19 C20 C21 -3.6(8) . . . . ?
C22 N4 C21 C20 2.9(8) . . . . ?
Ru1 N4 C21 C20 -170.6(4) . . . . ?
C19 C20 C21 N4 1.9(9) . . . . ?
C21 N4 C22 C14 175.7(5) . . . . ?
Ru1 N4 C22 C14 -11.2(7) . . . . ?
C21 N4 C22 C18 -5.8(7) . . . . ?
Ru1 N4 C22 C18 167.4(4) . . . . ?
C15 C14 C22 N4 175.0(5) . . . . ?
C13 C14 C22 N4 -15.3(8) . . . . ?
C15 C14 C22 C18 -3.6(8) . . . . ?
C13 C14 C22 C18 166.2(5) . . . . ?
C19 C18 C22 N4 4.2(8) . . . . ?
C17 C18 C22 N4 -174.5(5) . . . . ?
C19 C18 C22 C14 -177.2(5) . . . . ?
C17 C18 C22 C14 4.2(8) . . . . ?
C333 C333 C222 C111 -126(5) 5_667 . . . ?
C333 C222 C111 C111 81(6) . . . 2_656 ?
